data_4131169
loop_
_publ_author_name
'Agnew, Douglas W.'
'Gembicky, Milan'
'Moore, Curtis E.'
'Rheingold, Arnold L.'
'Figueroa, Joshua S.'

_publ_section_title
;
 Robust, Transformable, and Crystalline Single-Node Organometallic
 Networks Constructed from Ditopic m-Terphenyl Isocyanides.
;
_journal_issue 46
_journal_name_full 'Journal of the American Chemical Society'
_journal_page_first 15138
_journal_page_last 15141
_journal_paper_doi 10.1021/jacs.6b10460
_journal_volume 138
_journal_year 2016
_chemical_formula_moiety 'C79 H80 Cu N3 O, 4(C4 H8 O), F6 P'
_chemical_formula_sum 'C95 H112 Cu F6 N3 O5 P'
_chemical_formula_weight 1584.38
_chemical_name_common Cu-ISOCN-3
_space_group_crystal_system monoclinic
_space_group_IT_number 14
_space_group_name_Hall '-P 2yn'
_space_group_name_H-M_alt 'P 1 21/n 1'
_atom_sites_solution_hydrogens geom
_audit_creation_date 2016-10-04
_audit_creation_method
;
Olex2 1.2
(compiled 2016.09.09 svn.r3337 for OlexSys, GUI svn.r5227)
;
_cell_angle_alpha 90
_cell_angle_beta 99.681(3)
_cell_angle_gamma 90
_cell_formula_units_Z 4
_cell_length_a 13.740(3)
_cell_length_b 31.382(6)
_cell_length_c 21.010(4)
_cell_measurement_reflns_used 9765
_cell_measurement_temperature 100(2)
_cell_measurement_theta_max 58.975
_cell_measurement_theta_min 2.831
_cell_volume 8930(3)
_computing_cell_refinement 'SAINT v8.34A (Bruker, 2013)'
_computing_data_reduction 'SAINT v8.34A (Bruker, 2013)'
_computing_molecular_graphics 'Olex2 (Dolomanov et al., 2009)'
_computing_publication_material 'Olex2 (Dolomanov et al., 2009)'
_computing_structure_refinement 'XL (Sheldrick, 2008)'
_diffrn_ambient_temperature 100.0
_diffrn_measured_fraction_theta_full 0.994
_diffrn_measured_fraction_theta_max 0.994
_diffrn_measurement_device_type 'Bruker Apex-II CCD'
_diffrn_measurement_method '\w and \f scans'
_diffrn_radiation_type MoK\a
_diffrn_radiation_wavelength 0.71073
_diffrn_reflns_av_R_equivalents 0.1185
_diffrn_reflns_av_unetI/netI 0.1341
_diffrn_reflns_Laue_measured_fraction_full 0.994
_diffrn_reflns_Laue_measured_fraction_max 0.994
_diffrn_reflns_limit_h_max 16
_diffrn_reflns_limit_h_min -12
_diffrn_reflns_limit_k_max 37
_diffrn_reflns_limit_k_min -32
_diffrn_reflns_limit_l_max 24
_diffrn_reflns_limit_l_min -24
_diffrn_reflns_number 57062
_diffrn_reflns_point_group_measured_fraction_full 0.994
_diffrn_reflns_point_group_measured_fraction_max 0.994
_diffrn_reflns_theta_full 24.817
_diffrn_reflns_theta_max 24.817
_diffrn_reflns_theta_min 1.298
_exptl_absorpt_coefficient_mu 0.326
_exptl_absorpt_correction_T_max 0.7451
_exptl_absorpt_correction_T_min 0.6231
_exptl_absorpt_correction_type multi-scan
_exptl_absorpt_process_details
;
SADABS-2014/5 (Bruker,2014/5) was used for absorption correction.
wR2(int) was 0.0916 before and 0.0561 after correction.
The Ratio of minimum to maximum transmission is 0.8363.
The \l/2 correction factor is 0.00150.
;
_exptl_crystal_colour colourless
_exptl_crystal_density_diffrn 1.178
_exptl_crystal_description block
_exptl_crystal_F_000 3364
_exptl_crystal_size_max 0.04
_exptl_crystal_size_mid 0.04
_exptl_crystal_size_min 0.02
_refine_diff_density_max 1.563
_refine_diff_density_min -1.032
_refine_diff_density_rms 0.116
_refine_ls_extinction_method none
_refine_ls_goodness_of_fit_ref 1.195
_refine_ls_hydrogen_treatment constr
_refine_ls_matrix_type full
_refine_ls_number_parameters 955
_refine_ls_number_reflns 15302
_refine_ls_number_restraints 160
_refine_ls_restrained_S_all 1.199
_refine_ls_R_factor_all 0.2176
_refine_ls_R_factor_gt 0.1230
_refine_ls_shift/su_max 0.001
_refine_ls_shift/su_mean 0.000
_refine_ls_structure_factor_coef Fsqd
_refine_ls_weighting_details 'w=1/[\s^2^(Fo^2^)+(0.2000P)^2^] where P=(Fo^2^+2Fc^2^)/3'
_refine_ls_weighting_scheme calc
_refine_ls_wR_factor_gt 0.3287
_refine_ls_wR_factor_ref 0.3825
_reflns_Friedel_coverage 0.000
_reflns_number_gt 7686
_reflns_number_total 15302
_reflns_threshold_expression 'I > 2\s(I)'
_cod_data_source_file ja6b10460_si_002.cif
_cod_data_source_block jfig1246
_cod_database_code 4131169
_shelx_space_group_comment
;
The symmetry employed for this shelxl refinement is uniquely defined
by the following loop, which should always be used as a source of
symmetry information in preference to the above space-group names.
They are only intended as comments.
;
_olex2_refinement_description
;
1. Fixed Uiso
 At 1.2 times of:
  All C(H) groups, All C(H,H) groups
 At 1.5 times of:
  All C(H,H,H) groups
2. Restrained distances
 P2-F5
 1.56 with sigma of 0.02
 C4-C5
 1.45 with sigma of 0.02
 C13S-C14S
 1.45 with sigma of 0.02
 O11S-C10S
 1.45 with sigma of 0.02
3. Uiso/Uaniso restraints and constraints
Uanis(O4S) = Uanis(C13S) = Uanis(C14S) = Uanis(C15S) = Uanis(C16S)
Uanis(C9S) = Uanis(C10S) = Uanis(O11S) = Uanis(C12S) = Uanis(C2S)
Uanis(C5) = Uanis(C4) = Uanis(C3) = Uanis(C02Y) = Uanis(O1)
Uanis(F1) = Uanis(F2) = Uanis(F5) = Uanis(F4) = Uanis(F3) = Uanis(F6)
Uanis(C6S) = Uanis(C5S) = Uanis(O3S) = Uanis(C8S) = Uanis(C7S)
4. Rigid body (RIGU) restrains
 F5, P2, F2, F1, F4, F3, F6
 with sigma for 1-2 distances of 0.004 and sigma for 1-3 distances of 0.004
 F9, F8, F10, P1, F7, F11, F12
 with sigma for 1-2 distances of 0.004 and sigma for 1-3 distances of 0.004
 O1S, C1S, C0AA, C3S, C4S
 with sigma for 1-2 distances of 0.004 and sigma for 1-3 distances of 0.004
5. Others
 Fixed Sof: P1(0.5) P2(0.5) F3(0.5) F2(0.5) F12(0.5) F9(0.5) F10(0.5) F6(0.5)
 F8(0.5) F11(0.5) F4(0.5) F5(0.5) F7(0.5) F1(0.5)
6.a Secondary CH2 refined with riding coordinates:
 C1S(H1SA,H1SB), C9S(H9SA,H9SB), C4S(H4SA,H4SB), C13S(H13A,H13B), C16S(H16A,
 H16B), C2S(H2SA,H2SB), C12S(H12A,H12B), C10S(H10A,H10B), C0AA(H0AA,H0AB),
 C3S(H3SA,H3SB), C14S(H14D,H14E), C02Y(H02A,H02B), C3(H3A,H3B), C5(H5A,H5B),
 C4(H4A,H4B), C15S(H15A,H15B), C5S(H5SA,H5SB), C6S(H6SA,H6SB), C7S(H7SA,H7SB),
 C8S(H8SA,H8SB)
6.b Aromatic/amide H refined with riding coordinates:
 C10(H10), C8(H8), C54(H54), C74(H74), C67(H67), C34(H34), C32(H32), C15(H15),
 C71(H71), C18(H18), C27(H27), C50(H50), C47(H47), C24(H24), C59(H59), C42(H42),
  C39(H39), C62(H62)
6.c Idealised Me refined as rotating group:
 C20(H20A,H20B,H20C), C76(H76A,H76B,H76C), C70(H70A,H70B,H70C), C14(H14A,H14B,
 H14C), C17(H17A,H17B,H17C), C73(H73A,H73B,H73C), C29(H29A,H29B,H29C), C52(H52A,
 H52B,H52C), C38(H38A,H38B,H38C), C23(H23A,H23B,H23C), C58(H58A,H58B,H58C),
 C44(H44A,H44B,H44C), C26(H26A,H26B,H26C), C46(H46A,H46B,H46C), C49(H49A,H49B,
 H49C), C41(H41A,H41B,H41C), C64(H64A,H64B,H64C), C61(H61A,H61B,H61C)
;
_shelx_shelxl_version_number 2014/7
_olex2_submission_special_instructions 'No special instructions were received'

loop_
_space_group_symop_operation_xyz
'x, y, z'
'-x+1/2, y+1/2, -z+1/2'
'-x, -y, -z'
'x-1/2, -y-1/2, z-1/2'

loop_
_atom_site_label
_atom_site_type_symbol
_atom_site_fract_x
_atom_site_fract_y
_atom_site_fract_z
_atom_site_U_iso_or_equiv
_atom_site_adp_type
_atom_site_occupancy
_atom_site_site_symmetry_order
_atom_site_calc_flag
_atom_site_refinement_flags_posn
_atom_site_refinement_flags_adp
_atom_site_refinement_flags_occupancy
Cu1 Cu 0.30641(7) 0.62818(3) 0.78932(4) 0.0324(3) Uani 1 1 d . . .
N1 N 0.2217(5) 0.5694(2) 0.6783(3) 0.0377(16) Uani 1 1 d . . .
N3 N 0.6834(4) 0.86041(18) 0.3978(3) 0.0329(15) Uani 1 1 d . . .
N2 N 0.3852(5) 0.7035(2) 0.7211(3) 0.0409(16) Uani 1 1 d . . .
O1 O 0.4370(6) 0.6001(3) 0.8401(4) 0.119(2) Uani 1 1 d . . .
C55 C 0.6921(5) 0.8064(2) 0.4782(3) 0.0353(18) Uani 1 1 d . . .
C66 C 0.6426(6) 0.8418(2) 0.4476(3) 0.0330(17) Uani 1 1 d . . .
O4S O 0.7982(7) 0.5988(3) 0.4984(4) 0.1163(19) Uani 1 1 d . . .
C1 C 0.2622(6) 0.5890(2) 0.7212(3) 0.0346(18) Uani 1 1 d . . .
C6 C 0.1587(6) 0.5488(2) 0.6274(3) 0.0345(18) Uani 1 1 d . . .
C10 C 0.0055(6) 0.5468(2) 0.5580(3) 0.0352(18) Uani 1 1 d . . .
H10 H -0.0579 0.5586 0.5430 0.042 Uiso 1 1 calc R . .
C65 C 0.5568(6) 0.8579(2) 0.4646(3) 0.0336(18) Uani 1 1 d . . .
C11 C 0.0646(6) 0.5664(2) 0.6078(3) 0.0359(18) Uani 1 1 d . . .
C9 C 0.0335(6) 0.5102(2) 0.5277(3) 0.0324(17) Uani 1 1 d . . .
O1S O 0.3004(6) 0.8807(2) 0.5351(4) 0.091(2) Uani 1 1 d . U .
C68 C 0.5063(6) 0.8973(2) 0.4345(3) 0.0363(19) Uani 1 1 d . . .
C8 C 0.1251(6) 0.4936(2) 0.5509(4) 0.0380(19) Uani 1 1 d . . .
H8 H 0.1448 0.4685 0.5314 0.046 Uiso 1 1 calc R . .
C77 C 0.7288(6) 0.8672(2) 0.3562(3) 0.0330(18) Uani 1 1 d . . .
C7 C 0.1910(6) 0.5118(2) 0.6018(3) 0.0384(19) Uani 1 1 d . . .
C35 C 0.5026(6) 0.7096(2) 0.6492(4) 0.0403(19) Uani 1 1 d . . .
C75 C 0.5522(6) 0.9370(2) 0.4447(3) 0.0362(19) Uani 1 1 d . . .
C72 C 0.4070(7) 0.9708(2) 0.3792(4) 0.041(2) Uani 1 1 d . . .
C31 C 0.3937(6) 0.7698(2) 0.6616(4) 0.0394(19) Uani 1 1 d . . .
C12 C 0.0319(6) 0.6058(2) 0.6395(3) 0.0374(19) Uani 1 1 d . . .
C54 C 0.6510(6) 0.7870(2) 0.5254(4) 0.0374(19) Uani 1 1 d . . .
H54 H 0.6850 0.7637 0.5480 0.045 Uiso 1 1 calc R . .
C74 C 0.5001(7) 0.9731(2) 0.4173(4) 0.045(2) Uani 1 1 d . . .
H74 H 0.5299 1.0003 0.4253 0.054 Uiso 1 1 calc R . .
C67 C 0.5160(6) 0.8365(2) 0.5114(3) 0.0367(18) Uani 1 1 d . . .
H67 H 0.4564 0.8467 0.5231 0.044 Uiso 1 1 calc R . .
C34 C 0.5437(6) 0.7334(3) 0.6049(4) 0.046(2) Uani 1 1 d . . .
H34 H 0.5927 0.7207 0.5840 0.055 Uiso 1 1 calc R . .
C69 C 0.4106(6) 0.8938(2) 0.3964(4) 0.0382(19) Uani 1 1 d . . .
C53 C 0.5612(6) 0.7997(2) 0.5420(4) 0.0384(19) Uani 1 1 d . . .
C36 C 0.5410(7) 0.6651(2) 0.6642(4) 0.046(2) Uani 1 1 d . . .
C2 C 0.3554(6) 0.6786(2) 0.7527(4) 0.0377(19) Uani 1 1 d . . .
C56 C 0.7868(6) 0.7902(3) 0.4581(4) 0.042(2) Uani 1 1 d . . .
C21 C 0.2891(6) 0.4919(2) 0.6254(4) 0.041(2) Uani 1 1 d . . .
C33 C 0.5146(6) 0.7760(2) 0.5900(4) 0.0385(19) Uani 1 1 d . . .
C30 C 0.4277(6) 0.7286(3) 0.6772(3) 0.0400(19) Uani 1 1 d . . .
C32 C 0.4401(6) 0.7931(2) 0.6194(4) 0.0377(19) Uani 1 1 d . . .
H32 H 0.4203 0.8218 0.6102 0.045 Uiso 1 1 calc R . .
C28 C 0.3114(6) 0.4740(2) 0.6868(4) 0.045(2) Uani 1 1 d . . .
C19 C 0.0199(6) 0.6439(3) 0.6060(4) 0.0402(19) Uani 1 1 d . . .
C45 C 0.3072(7) 0.7876(2) 0.6867(4) 0.047(2) Uani 1 1 d . . .
C20 C 0.0393(7) 0.6479(3) 0.5371(4) 0.054(2) Uani 1 1 d . . .
H20A H 0.1039 0.6355 0.5341 0.081 Uiso 1 1 calc GR . .
H20B H 0.0388 0.6780 0.5248 0.081 Uiso 1 1 calc GR . .
H20C H -0.0121 0.6326 0.5078 0.081 Uiso 1 1 calc GR . .
C76 C 0.6518(6) 0.9424(3) 0.4848(4) 0.049(2) Uani 1 1 d . . .
H76A H 0.6607 0.9213 0.5197 0.073 Uiso 1 1 calc GR . .
H76B H 0.6576 0.9711 0.5032 0.073 Uiso 1 1 calc GR . .
H76C H 0.7026 0.9383 0.4577 0.073 Uiso 1 1 calc GR . .
C15 C -0.0132(6) 0.6403(2) 0.7322(4) 0.041(2) Uani 1 1 d . . .
H15 H -0.0233 0.6391 0.7758 0.049 Uiso 1 1 calc R . .
C71 C 0.3645(6) 0.9303(3) 0.3699(4) 0.046(2) Uani 1 1 d . . .
H71 H 0.3009 0.9278 0.3442 0.056 Uiso 1 1 calc R . .
C13 C 0.0139(6) 0.6035(2) 0.7039(4) 0.0408(19) Uani 1 1 d . . .
C57 C 0.7845(6) 0.7666(3) 0.4022(4) 0.047(2) Uani 1 1 d . . .
P1 P 0.5717(6) 0.4495(3) 0.9041(4) 0.113(2) Uani 0.5 1 d . U P
C22 C 0.3603(7) 0.4898(3) 0.5844(5) 0.054(2) Uani 1 1 d . . .
C70 C 0.3575(6) 0.8518(3) 0.3871(4) 0.052(2) Uani 1 1 d . . .
H70A H 0.4038 0.8295 0.3789 0.078 Uiso 1 1 calc GR . .
H70B H 0.3035 0.8538 0.3503 0.078 Uiso 1 1 calc GR . .
H70C H 0.3306 0.8447 0.4262 0.078 Uiso 1 1 calc GR . .
C18 C -0.0094(6) 0.6795(3) 0.6366(4) 0.048(2) Uani 1 1 d . . .
H18 H -0.0185 0.7056 0.6135 0.057 Uiso 1 1 calc R . .
C14 C 0.0212(6) 0.5621(2) 0.7414(4) 0.048(2) Uani 1 1 d . . .
H14A H 0.0081 0.5381 0.7113 0.072 Uiso 1 1 calc GR . .
H14B H -0.0274 0.5621 0.7706 0.072 Uiso 1 1 calc GR . .
H14C H 0.0877 0.5592 0.7666 0.072 Uiso 1 1 calc GR . .
C16 C -0.0262(6) 0.6783(3) 0.7009(4) 0.047(2) Uani 1 1 d . . .
C27 C 0.4040(7) 0.4555(3) 0.7070(5) 0.055(2) Uani 1 1 d . . .
H27 H 0.4179 0.4439 0.7494 0.066 Uiso 1 1 calc R . .
C51 C 0.2123(7) 0.7732(3) 0.6593(4) 0.053(2) Uani 1 1 d . . .
C17 C -0.0504(7) 0.7192(3) 0.7340(4) 0.053(2) Uani 1 1 d . . .
H17A H -0.0772 0.7121 0.7731 0.080 Uiso 1 1 calc GR . .
H17B H -0.0992 0.7356 0.7046 0.080 Uiso 1 1 calc GR . .
H17C H 0.0099 0.7361 0.7458 0.080 Uiso 1 1 calc GR . .
C37 C 0.4852(7) 0.6295(3) 0.6368(4) 0.052(2) Uani 1 1 d . . .
C43 C 0.6330(8) 0.6604(3) 0.6998(4) 0.059(3) Uani 1 1 d . . .
C01M C 0.3188(8) 0.8190(3) 0.7332(5) 0.072(3) Uani 1 1 d . . .
C73 C 0.3580(8) 1.0105(3) 0.3499(4) 0.064(3) Uani 1 1 d . . .
H73A H 0.3912 1.0355 0.3714 0.096 Uiso 1 1 calc GR . .
H73B H 0.2885 1.0105 0.3552 0.096 Uiso 1 1 calc GR . .
H73C H 0.3621 1.0113 0.3038 0.096 Uiso 1 1 calc GR . .
C29 C 0.2384(7) 0.4731(3) 0.7319(4) 0.063(3) Uani 1 1 d . . .
H29A H 0.2600 0.4925 0.7681 0.095 Uiso 1 1 calc GR . .
H29B H 0.2334 0.4441 0.7482 0.095 Uiso 1 1 calc GR . .
H29C H 0.1737 0.4822 0.7089 0.095 Uiso 1 1 calc GR . .
C63 C 0.8758(7) 0.7979(3) 0.4994(5) 0.066(3) Uani 1 1 d . . .
C52 C 0.1986(7) 0.7393(3) 0.6072(4) 0.065(3) Uani 1 1 d . . .
H52A H 0.2498 0.7424 0.5802 0.097 Uiso 1 1 calc GR . .
H52B H 0.1333 0.7425 0.5804 0.097 Uiso 1 1 calc GR . .
H52C H 0.2037 0.7110 0.6273 0.097 Uiso 1 1 calc GR . .
C50 C 0.1294(8) 0.7910(3) 0.6796(5) 0.063(3) Uani 1 1 d . . .
H50 H 0.0654 0.7817 0.6603 0.076 Uiso 1 1 calc R . .
C47 C 0.2304(10) 0.8357(3) 0.7525(5) 0.082(4) Uani 1 1 d . . .
H47 H 0.2365 0.8574 0.7844 0.098 Uiso 1 1 calc R . .
C25 C 0.4746(7) 0.4533(3) 0.6696(5) 0.061(3) Uani 1 1 d . . .
C24 C 0.4502(7) 0.4700(3) 0.6062(6) 0.070(3) Uani 1 1 d . . .
H24 H 0.4968 0.4677 0.5778 0.084 Uiso 1 1 calc R . .
C59 C 0.8726(8) 0.7522(3) 0.3861(5) 0.066(3) Uani 1 1 d . . .
H59 H 0.8712 0.7368 0.3471 0.080 Uiso 1 1 calc R . .
C38 C 0.3860(7) 0.6347(3) 0.5952(4) 0.059(3) Uani 1 1 d . . .
H38A H 0.3381 0.6445 0.6216 0.088 Uiso 1 1 calc GR . .
H38B H 0.3645 0.6072 0.5754 0.088 Uiso 1 1 calc GR . .
H38C H 0.3906 0.6556 0.5612 0.088 Uiso 1 1 calc GR . .
C42 C 0.6742(8) 0.6201(3) 0.7079(5) 0.071(3) Uani 1 1 d . . .
H42 H 0.7388 0.6165 0.7319 0.085 Uiso 1 1 calc R . .
C39 C 0.5297(9) 0.5901(3) 0.6455(5) 0.068(3) Uani 1 1 d . . .
H39 H 0.4953 0.5659 0.6259 0.081 Uiso 1 1 calc R . .
C48 C 0.1384(10) 0.8215(3) 0.7267(6) 0.079(4) Uani 1 1 d . . .
C60 C 0.9616(9) 0.7596(4) 0.4247(6) 0.077(4) Uani 1 1 d . . .
C23 C 0.3416(7) 0.5082(3) 0.5179(4) 0.062(3) Uani 1 1 d . . .
H23A H 0.2999 0.4887 0.4887 0.093 Uiso 1 1 calc GR . .
H23B H 0.4046 0.5123 0.5027 0.093 Uiso 1 1 calc GR . .
H23C H 0.3080 0.5357 0.5186 0.093 Uiso 1 1 calc GR . .
C40 C 0.6207(10) 0.5845(3) 0.6809(6) 0.082(3) Uani 1 1 d . . .
C58 C 0.6898(7) 0.7577(3) 0.3575(5) 0.064(3) Uani 1 1 d . . .
H58A H 0.6413 0.7462 0.3823 0.096 Uiso 1 1 calc GR . .
H58B H 0.7017 0.7368 0.3249 0.096 Uiso 1 1 calc GR . .
H58C H 0.6644 0.7841 0.3361 0.096 Uiso 1 1 calc GR . .
C1S C 0.2192(8) 0.8748(3) 0.5636(5) 0.067(3) Uani 1 1 d . U .
H1SA H 0.2200 0.8460 0.5830 0.080 Uiso 1 1 calc R . .
H1SB H 0.1581 0.8779 0.5314 0.080 Uiso 1 1 calc R . .
C62 C 0.9635(8) 0.7823(5) 0.4798(6) 0.096(4) Uani 1 1 d . . .
H62 H 1.0253 0.7880 0.5061 0.115 Uiso 1 1 calc R . .
P2 P 0.7204(10) 0.8376(5) 0.7209(6) 0.161(3) Uani 0.5 1 d D U P
C44 C 0.6888(8) 0.6987(3) 0.7305(6) 0.084(4) Uani 1 1 d . . .
H44A H 0.7017 0.7184 0.6967 0.126 Uiso 1 1 calc GR . .
H44B H 0.7516 0.6894 0.7560 0.126 Uiso 1 1 calc GR . .
H44C H 0.6493 0.7132 0.7587 0.126 Uiso 1 1 calc GR . .
C9S C 0.2987(14) 0.6894(7) 0.4379(10) 0.170(3) Uani 1 1 d . . .
H9SA H 0.2877 0.6850 0.4828 0.204 Uiso 1 1 calc R . .
H9SB H 0.2361 0.6852 0.4076 0.204 Uiso 1 1 calc R . .
C26 C 0.5723(7) 0.4333(3) 0.6906(6) 0.084(4) Uani 1 1 d . . .
H26A H 0.5902 0.4353 0.7377 0.126 Uiso 1 1 calc GR . .
H26B H 0.6221 0.4481 0.6704 0.126 Uiso 1 1 calc GR . .
H26C H 0.5695 0.4032 0.6777 0.126 Uiso 1 1 calc GR . .
C4S C 0.3294(12) 0.9245(4) 0.5455(7) 0.117(5) Uani 1 1 d . U .
H4SA H 0.4010 0.9261 0.5624 0.140 Uiso 1 1 calc R . .
H4SB H 0.3164 0.9401 0.5040 0.140 Uiso 1 1 calc R . .
C46 C 0.4199(9) 0.8356(4) 0.7623(5) 0.093(4) Uani 1 1 d . . .
H46A H 0.4664 0.8118 0.7702 0.140 Uiso 1 1 calc GR . .
H46B H 0.4161 0.8501 0.8031 0.140 Uiso 1 1 calc GR . .
H46C H 0.4426 0.8558 0.7323 0.140 Uiso 1 1 calc GR . .
C49 C 0.0480(10) 0.8399(4) 0.7499(7) 0.119(5) Uani 1 1 d . . .
H49A H 0.0173 0.8614 0.7192 0.178 Uiso 1 1 calc GR . .
H49B H 0.0679 0.8530 0.7924 0.178 Uiso 1 1 calc GR . .
H49C H 0.0005 0.8170 0.7531 0.178 Uiso 1 1 calc GR . .
C13S C 0.7513(11) 0.6108(4) 0.5498(7) 0.1163(19) Uani 1 1 d D . .
H13A H 0.6993 0.5897 0.5542 0.140 Uiso 1 1 calc R . .
H13B H 0.8001 0.6103 0.5903 0.140 Uiso 1 1 calc R . .
C16S C 0.7615(12) 0.6239(4) 0.4413(7) 0.1163(19) Uani 1 1 d . . .
H16A H 0.7044 0.6107 0.4133 0.140 Uiso 1 1 calc R . .
H16B H 0.8136 0.6313 0.4157 0.140 Uiso 1 1 calc R . .
C2S C 0.3430(14) 0.7307(7) 0.4293(10) 0.170(3) Uani 1 1 d . . .
H2SA H 0.2960 0.7484 0.3996 0.204 Uiso 1 1 calc R . .
H2SB H 0.3578 0.7456 0.4713 0.204 Uiso 1 1 calc R . .
F3 F 0.6622(17) 0.8121(7) 0.7586(9) 0.162(3) Uani 0.5 1 d . U P
C41 C 0.6692(12) 0.5400(4) 0.6900(7) 0.140(7) Uani 1 1 d . . .
H41A H 0.6284 0.5212 0.7119 0.210 Uiso 1 1 calc GR . .
H41B H 0.7350 0.5425 0.7162 0.210 Uiso 1 1 calc GR . .
H41C H 0.6749 0.5280 0.6477 0.210 Uiso 1 1 calc GR . .
C64 C 0.8808(9) 0.8230(5) 0.5622(5) 0.111(5) Uani 1 1 d . . .
H64A H 0.8380 0.8481 0.5546 0.167 Uiso 1 1 calc GR . .
H64B H 0.9489 0.8321 0.5774 0.167 Uiso 1 1 calc GR . .
H64C H 0.8586 0.8049 0.5950 0.167 Uiso 1 1 calc GR . .
F2 F 0.7338(16) 0.8060(7) 0.6815(9) 0.162(3) Uani 0.5 1 d . U P
F12 F 0.5728(12) 0.4269(6) 0.9692(8) 0.131(4) Uani 0.5 1 d . U P
C61 C 1.0562(9) 0.7426(5) 0.4059(7) 0.131(6) Uani 1 1 d . . .
H61A H 1.0451 0.7136 0.3891 0.197 Uiso 1 1 calc GR . .
H61B H 1.1084 0.7423 0.4439 0.197 Uiso 1 1 calc GR . .
H61C H 1.0761 0.7610 0.3726 0.197 Uiso 1 1 calc GR . .
C12S C 0.4284(14) 0.7256(7) 0.4044(10) 0.170(3) Uani 1 1 d . . .
H12A H 0.4743 0.7497 0.4161 0.204 Uiso 1 1 calc R . .
H12B H 0.4147 0.7224 0.3569 0.204 Uiso 1 1 calc R . .
C10S C 0.3767(12) 0.6632(6) 0.4223(10) 0.170(3) Uani 1 1 d D . .
H10A H 0.3798 0.6363 0.4474 0.204 Uiso 1 1 calc R . .
H10B H 0.3631 0.6558 0.3759 0.204 Uiso 1 1 calc R . .
F9 F 0.4714(11) 0.4707(5) 0.8915(9) 0.136(5) Uani 0.5 1 d . U P
C0AA C 0.2236(14) 0.9071(5) 0.6128(9) 0.155(7) Uani 1 1 d . U .
H0AA H 0.2595 0.8965 0.6547 0.186 Uiso 1 1 calc R . .
H0AB H 0.1565 0.9161 0.6183 0.186 Uiso 1 1 calc R . .
C3S C 0.2778(13) 0.9427(4) 0.5883(9) 0.149(7) Uani 1 1 d . U .
H3SA H 0.2312 0.9644 0.5667 0.179 Uiso 1 1 calc R . .
H3SB H 0.3230 0.9565 0.6240 0.179 Uiso 1 1 calc R . .
O11S O 0.4689(9) 0.6849(4) 0.4369(6) 0.170(3) Uani 1 1 d D . .
F10 F 0.5143(12) 0.4147(6) 0.8612(8) 0.130(4) Uani 0.5 1 d . U P
C14S C 0.7095(11) 0.6505(4) 0.5422(7) 0.1163(19) Uani 1 1 d D . .
H14D H 0.7388 0.6696 0.5778 0.140 Uiso 1 1 calc R . .
H14E H 0.6374 0.6489 0.5414 0.140 Uiso 1 1 calc R . .
C02Y C 0.5128(10) 0.6225(5) 0.8809(7) 0.119(2) Uani 1 1 d . . .
H02A H 0.4918 0.6309 0.9219 0.143 Uiso 1 1 calc R . .
H02B H 0.5335 0.6482 0.8593 0.143 Uiso 1 1 calc R . .
F6 F 0.6428(18) 0.8628(7) 0.6848(9) 0.162(3) Uani 0.5 1 d . U P
C3 C 0.5938(10) 0.5897(5) 0.8918(7) 0.119(2) Uani 1 1 d . . .
H3A H 0.6583 0.6039 0.8925 0.143 Uiso 1 1 calc R . .
H3B H 0.5947 0.5761 0.9344 0.143 Uiso 1 1 calc R . .
F8 F 0.6317(13) 0.4844(6) 0.9468(9) 0.148(5) Uani 0.5 1 d . U P
C5 C 0.4818(9) 0.5637(5) 0.8181(7) 0.119(2) Uani 1 1 d D . .
H5A H 0.4455 0.5381 0.8287 0.143 Uiso 1 1 calc R . .
H5B H 0.4752 0.5653 0.7705 0.143 Uiso 1 1 calc R . .
F11 F 0.6667(13) 0.4288(6) 0.8975(9) 0.143(5) Uani 0.5 1 d . U P
F4 F 0.7111(17) 0.8639(7) 0.7743(9) 0.162(3) Uani 0.5 1 d . U P
F5 F 0.7579(17) 0.8675(6) 0.6779(9) 0.162(3) Uani 0.5 1 d D U P
F7 F 0.5838(14) 0.4742(7) 0.8444(10) 0.167(5) Uani 0.5 1 d . U P
C4 C 0.5808(9) 0.5588(5) 0.8440(7) 0.119(2) Uani 1 1 d D . .
H4A H 0.6234 0.5642 0.8113 0.143 Uiso 1 1 calc R . .
H4B H 0.5945 0.5299 0.8624 0.143 Uiso 1 1 calc R . .
F1 F 0.7982(17) 0.8155(7) 0.7636(9) 0.162(3) Uani 0.5 1 d . U P
C15S C 0.7300(11) 0.6647(4) 0.4843(7) 0.1163(19) Uani 1 1 d . . .
H15A H 0.7847 0.6856 0.4919 0.140 Uiso 1 1 calc R . .
H15B H 0.6712 0.6792 0.4600 0.140 Uiso 1 1 calc R . .
O3S O 0.1595(10) 0.5836(4) 0.4194(6) 0.165(3) Uani 1 1 d . . .
C5S C 0.0471(15) 0.5908(6) 0.3823(10) 0.165(3) Uani 1 1 d . . .
H5SA H -0.0022 0.5864 0.4111 0.198 Uiso 1 1 calc R . .
H5SB H 0.0376 0.6192 0.3617 0.198 Uiso 1 1 calc R . .
C6S C 0.0458(15) 0.5550(6) 0.3331(10) 0.165(3) Uani 1 1 d . . .
H6SA H -0.0078 0.5343 0.3359 0.198 Uiso 1 1 calc R . .
H6SB H 0.0385 0.5663 0.2885 0.198 Uiso 1 1 calc R . .
C7S C 0.1459(14) 0.5355(6) 0.3542(10) 0.165(3) Uani 1 1 d . . .
H7SA H 0.1387 0.5108 0.3825 0.198 Uiso 1 1 calc R . .
H7SB H 0.1702 0.5245 0.3156 0.198 Uiso 1 1 calc R . .
C8S C 0.2182(16) 0.5635(6) 0.3878(10) 0.165(3) Uani 1 1 d . . .
H8SA H 0.2711 0.5481 0.4166 0.198 Uiso 1 1 calc R . .
H8SB H 0.2474 0.5824 0.3583 0.198 Uiso 1 1 calc R . .

loop_
_atom_site_aniso_label
_atom_site_aniso_U_11
_atom_site_aniso_U_22
_atom_site_aniso_U_33
_atom_site_aniso_U_23
_atom_site_aniso_U_13
_atom_site_aniso_U_12
Cu1 0.0401(6) 0.0330(5) 0.0259(5) -0.0027(4) 0.0110(4) -0.0033(4)
N1 0.045(4) 0.041(4) 0.030(4) -0.004(3) 0.015(3) -0.001(3)
N3 0.037(4) 0.038(3) 0.027(3) 0.009(3) 0.014(3) 0.005(3)
N2 0.049(4) 0.040(4) 0.036(4) -0.002(3) 0.015(3) -0.005(3)
O1 0.085(4) 0.154(6) 0.105(5) -0.014(4) -0.022(3) 0.007(4)
C55 0.032(4) 0.042(4) 0.035(4) 0.003(3) 0.013(4) -0.002(4)
C66 0.038(5) 0.037(4) 0.025(4) 0.002(3) 0.009(4) -0.001(4)
O4S 0.133(5) 0.109(4) 0.111(5) -0.013(3) 0.032(4) 0.048(4)
C1 0.050(5) 0.035(4) 0.023(4) -0.009(3) 0.016(4) -0.010(4)
C6 0.035(5) 0.046(4) 0.020(4) -0.006(3) 0.001(4) -0.015(4)
C10 0.038(5) 0.038(4) 0.030(4) -0.003(3) 0.006(4) -0.003(4)
C65 0.042(5) 0.029(4) 0.033(4) 0.001(3) 0.012(4) -0.003(3)
C11 0.045(5) 0.040(4) 0.022(4) 0.000(3) 0.001(4) -0.004(4)
C9 0.040(5) 0.032(4) 0.027(4) 0.004(3) 0.010(4) -0.008(3)
O1S 0.089(5) 0.055(4) 0.146(7) -0.016(4) 0.068(5) -0.014(3)
C68 0.046(5) 0.039(4) 0.027(4) 0.003(3) 0.017(4) 0.008(4)
C8 0.044(5) 0.037(4) 0.034(4) -0.003(4) 0.006(4) -0.006(4)
C77 0.039(5) 0.024(4) 0.033(4) 0.005(3) 0.000(4) 0.010(3)
C7 0.050(5) 0.039(4) 0.028(4) -0.004(3) 0.012(4) -0.008(4)
C35 0.046(5) 0.042(4) 0.035(4) 0.011(4) 0.011(4) 0.002(4)
C75 0.050(5) 0.031(4) 0.032(4) -0.001(3) 0.020(4) 0.000(4)
C72 0.059(6) 0.034(4) 0.032(4) 0.003(3) 0.015(4) 0.007(4)
C31 0.048(5) 0.041(4) 0.033(4) 0.003(4) 0.016(4) -0.005(4)
C12 0.043(5) 0.038(4) 0.030(4) -0.015(4) 0.003(4) -0.011(4)
C54 0.039(5) 0.036(4) 0.038(5) 0.010(3) 0.008(4) 0.005(4)
C74 0.066(6) 0.034(4) 0.039(5) -0.003(4) 0.023(5) -0.004(4)
C67 0.038(5) 0.038(4) 0.038(5) -0.005(4) 0.017(4) 0.000(4)
C34 0.049(5) 0.049(5) 0.043(5) 0.010(4) 0.017(4) 0.001(4)
C69 0.047(5) 0.039(4) 0.030(4) 0.003(4) 0.010(4) 0.005(4)
C53 0.042(5) 0.038(4) 0.038(5) 0.009(3) 0.012(4) 0.004(4)
C36 0.060(6) 0.040(5) 0.041(5) 0.015(4) 0.019(5) 0.003(4)
C2 0.049(5) 0.035(4) 0.032(4) 0.000(4) 0.017(4) -0.005(4)
C56 0.034(5) 0.051(5) 0.045(5) 0.014(4) 0.014(4) 0.011(4)
C21 0.040(5) 0.043(4) 0.041(5) -0.002(4) 0.005(4) 0.002(4)
C33 0.039(5) 0.041(4) 0.037(4) 0.003(4) 0.010(4) -0.009(4)
C30 0.046(5) 0.050(5) 0.024(4) 0.003(4) 0.006(4) -0.009(4)
C32 0.041(5) 0.037(4) 0.036(4) 0.004(3) 0.009(4) -0.001(4)
C28 0.046(5) 0.040(4) 0.050(5) -0.009(4) 0.008(4) -0.005(4)
C19 0.042(5) 0.044(4) 0.035(5) -0.010(4) 0.007(4) -0.001(4)
C45 0.068(7) 0.036(4) 0.044(5) 0.006(4) 0.026(5) -0.006(4)
C20 0.077(7) 0.043(5) 0.043(5) 0.000(4) 0.010(5) -0.003(5)
C76 0.056(6) 0.048(5) 0.043(5) -0.008(4) 0.011(5) -0.005(4)
C15 0.038(5) 0.048(5) 0.039(5) -0.009(4) 0.012(4) -0.001(4)
C71 0.044(5) 0.060(6) 0.036(5) 0.004(4) 0.009(4) 0.019(4)
C13 0.044(5) 0.041(5) 0.037(5) -0.004(4) 0.005(4) -0.002(4)
C57 0.048(6) 0.039(5) 0.058(6) 0.012(4) 0.019(5) 0.008(4)
P1 0.094(5) 0.130(6) 0.110(5) 0.003(4) 0.001(4) 0.032(4)
C22 0.050(6) 0.050(5) 0.067(6) -0.001(5) 0.021(5) -0.007(5)
C70 0.047(5) 0.050(5) 0.056(6) 0.003(4) -0.001(4) -0.001(4)
C18 0.057(6) 0.044(5) 0.043(5) -0.001(4) 0.011(4) -0.002(4)
C14 0.058(6) 0.047(5) 0.045(5) -0.012(4) 0.027(4) -0.012(4)
C16 0.045(5) 0.045(5) 0.053(5) -0.004(4) 0.017(4) -0.001(4)
C27 0.046(6) 0.052(5) 0.064(6) 0.011(5) -0.001(5) -0.004(5)
C51 0.046(6) 0.062(6) 0.055(6) 0.022(5) 0.025(5) 0.004(5)
C17 0.070(6) 0.044(5) 0.053(5) -0.008(4) 0.027(5) 0.003(4)
C37 0.076(7) 0.044(5) 0.039(5) 0.014(4) 0.016(5) -0.001(5)
C43 0.071(7) 0.050(5) 0.052(6) 0.021(5) -0.005(5) -0.002(5)
C01M 0.102(9) 0.046(5) 0.082(7) -0.008(5) 0.058(7) -0.024(6)
C73 0.098(8) 0.049(5) 0.050(6) 0.013(4) 0.023(5) 0.028(5)
C29 0.073(7) 0.075(7) 0.043(5) 0.015(5) 0.013(5) 0.006(5)
C63 0.049(6) 0.101(8) 0.049(6) 0.024(5) 0.007(5) 0.015(6)
C52 0.058(6) 0.092(8) 0.047(6) -0.008(5) 0.015(5) -0.008(6)
C50 0.073(7) 0.056(6) 0.071(7) 0.026(5) 0.041(6) 0.015(5)
C47 0.136(11) 0.032(5) 0.100(9) -0.015(5) 0.085(8) -0.020(6)
C25 0.040(6) 0.052(5) 0.091(8) 0.015(5) 0.010(5) -0.005(4)
C24 0.060(7) 0.050(6) 0.111(9) 0.014(6) 0.044(6) 0.007(5)
C59 0.069(7) 0.069(6) 0.070(7) 0.023(5) 0.037(6) 0.034(6)
C38 0.086(8) 0.055(6) 0.039(5) -0.005(4) 0.020(5) -0.006(5)
C42 0.077(8) 0.058(7) 0.073(7) 0.024(5) -0.005(6) 0.000(5)
C39 0.112(10) 0.046(6) 0.041(6) 0.004(4) 0.003(6) 0.007(6)
C48 0.107(10) 0.038(5) 0.114(9) 0.030(6) 0.079(8) 0.016(6)
C60 0.065(8) 0.101(9) 0.076(8) 0.053(7) 0.041(7) 0.050(7)
C23 0.068(7) 0.069(6) 0.056(6) -0.001(5) 0.029(5) -0.004(5)
C40 0.117(10) 0.052(6) 0.075(8) 0.017(6) 0.013(8) 0.017(7)
C58 0.066(7) 0.051(5) 0.082(7) -0.014(5) 0.032(6) -0.006(5)
C1S 0.074(6) 0.051(5) 0.082(7) 0.028(4) 0.031(5) 0.007(4)
C62 0.045(7) 0.155(12) 0.089(9) 0.052(9) 0.018(7) 0.025(7)
P2 0.172(8) 0.186(8) 0.123(7) -0.026(5) 0.020(6) 0.002(6)
C44 0.060(7) 0.076(7) 0.107(9) 0.041(7) -0.016(6) -0.014(6)
C9S 0.124(7) 0.188(8) 0.190(7) 0.048(6) 0.006(6) 0.008(6)
C26 0.042(6) 0.067(7) 0.141(11) 0.041(7) 0.012(6) 0.005(5)
C4S 0.168(11) 0.060(5) 0.149(11) -0.034(6) 0.105(10) -0.043(6)
C46 0.120(10) 0.096(8) 0.077(8) -0.040(7) 0.057(7) -0.064(8)
C49 0.140(12) 0.061(7) 0.187(14) 0.025(8) 0.121(11) 0.035(7)
C13S 0.133(5) 0.109(4) 0.111(5) -0.013(3) 0.032(4) 0.048(4)
C16S 0.133(5) 0.109(4) 0.111(5) -0.013(3) 0.032(4) 0.048(4)
C2S 0.124(7) 0.188(8) 0.190(7) 0.048(6) 0.006(6) 0.008(6)
F3 0.209(8) 0.161(7) 0.120(6) -0.009(5) 0.042(5) 0.019(6)
C41 0.213(18) 0.070(8) 0.125(12) 0.020(8) -0.010(12) 0.071(10)
C64 0.069(8) 0.198(15) 0.056(8) -0.008(9) -0.018(6) 0.011(9)
F2 0.209(8) 0.161(7) 0.120(6) -0.009(5) 0.042(5) 0.019(6)
F12 0.125(10) 0.156(10) 0.106(7) -0.001(6) 0.004(7) 0.011(8)
C61 0.083(9) 0.207(16) 0.119(11) 0.073(11) 0.060(8) 0.071(10)
C12S 0.124(7) 0.188(8) 0.190(7) 0.048(6) 0.006(6) 0.008(6)
C10S 0.124(7) 0.188(8) 0.190(7) 0.048(6) 0.006(6) 0.008(6)
F9 0.090(7) 0.133(9) 0.183(12) 0.039(8) 0.013(7) 0.023(6)
C0AA 0.217(16) 0.111(8) 0.173(11) -0.045(8) 0.139(12) -0.064(9)
C3S 0.216(15) 0.084(7) 0.186(14) -0.035(7) 0.151(13) -0.048(8)
O11S 0.124(7) 0.188(8) 0.190(7) 0.048(6) 0.006(6) 0.008(6)
F10 0.111(9) 0.149(9) 0.120(9) 0.014(7) -0.008(7) 0.022(6)
C14S 0.133(5) 0.109(4) 0.111(5) -0.013(3) 0.032(4) 0.048(4)
C02Y 0.085(4) 0.154(6) 0.105(5) -0.014(4) -0.022(3) 0.007(4)
F6 0.209(8) 0.161(7) 0.120(6) -0.009(5) 0.042(5) 0.019(6)
C3 0.085(4) 0.154(6) 0.105(5) -0.014(4) -0.022(3) 0.007(4)
F8 0.125(10) 0.147(9) 0.161(10) -0.003(7) -0.011(8) 0.028(7)
C5 0.085(4) 0.154(6) 0.105(5) -0.014(4) -0.022(3) 0.007(4)
F11 0.118(8) 0.167(11) 0.142(10) -0.015(8) 0.016(7) 0.018(7)
F4 0.209(8) 0.161(7) 0.120(6) -0.009(5) 0.042(5) 0.019(6)
F5 0.209(8) 0.161(7) 0.120(6) -0.009(5) 0.042(5) 0.019(6)
F7 0.148(11) 0.195(11) 0.155(9) 0.021(8) 0.014(8) 0.001(8)
C4 0.085(4) 0.154(6) 0.105(5) -0.014(4) -0.022(3) 0.007(4)
F1 0.209(8) 0.161(7) 0.120(6) -0.009(5) 0.042(5) 0.019(6)
C15S 0.133(5) 0.109(4) 0.111(5) -0.013(3) 0.032(4) 0.048(4)
O3S 0.179(8) 0.151(7) 0.175(8) 0.004(5) 0.057(6) 0.026(6)
C5S 0.179(8) 0.151(7) 0.175(8) 0.004(5) 0.057(6) 0.026(6)
C6S 0.179(8) 0.151(7) 0.175(8) 0.004(5) 0.057(6) 0.026(6)
C7S 0.179(8) 0.151(7) 0.175(8) 0.004(5) 0.057(6) 0.026(6)
C8S 0.179(8) 0.151(7) 0.175(8) 0.004(5) 0.057(6) 0.026(6)

loop_
_atom_type_symbol
_atom_type_description
_atom_type_scat_dispersion_real
_atom_type_scat_dispersion_imag
_atom_type_scat_source
C C 0.0033 0.0016 'International Tables Vol C Tables 4.2.6.8 and 6.1.1.4'
H H 0.0000 0.0000 'International Tables Vol C Tables 4.2.6.8 and 6.1.1.4'
Cu Cu 0.3201 1.2651 'International Tables Vol C Tables 4.2.6.8 and 6.1.1.4'
F F 0.0171 0.0103 'International Tables Vol C Tables 4.2.6.8 and 6.1.1.4'
N N 0.0061 0.0033 'International Tables Vol C Tables 4.2.6.8 and 6.1.1.4'
O O 0.0106 0.0060 'International Tables Vol C Tables 4.2.6.8 and 6.1.1.4'
P P 0.1023 0.0942 'International Tables Vol C Tables 4.2.6.8 and 6.1.1.4'

loop_
_geom_angle_atom_site_label_1
_geom_angle_atom_site_label_2
_geom_angle_atom_site_label_3
_geom_angle
_geom_angle_site_symmetry_1
_geom_angle_site_symmetry_3
C1 Cu1 O1 104.2(4) . .
C1 Cu1 C2 108.5(3) . .
C77 Cu1 O1 101.1(4) 4_576 .
C77 Cu1 C1 117.1(3) 4_576 .
C77 Cu1 C2 120.5(3) 4_576 .
C2 Cu1 O1 102.7(4) . .
C1 N1 C6 171.1(8) . .
C77 N3 C66 164.5(7) . .
C2 N2 C30 170.7(7) . .
C02Y O1 Cu1 124.8(9) . .
C5 O1 Cu1 123.5(7) . .
C5 O1 C02Y 106.4(10) . .
C66 C55 C56 120.7(6) . .
C54 C55 C66 117.3(7) . .
C54 C55 C56 122.0(7) . .
N3 C66 C55 116.8(6) . .
C65 C66 N3 120.5(6) . .
C65 C66 C55 122.7(6) . .
C13S O4S C16S 110.5(9) . .
N1 C1 Cu1 168.7(7) . .
C11 C6 N1 117.4(7) . .
C7 C6 N1 118.8(7) . .
C7 C6 C11 123.7(7) . .
C11 C10 H10 118.4 . .
C11 C10 C9 123.2(7) . .
C9 C10 H10 118.4 . .
C66 C65 C68 123.0(6) . .
C66 C65 C67 118.0(7) . .
C67 C65 C68 119.0(7) . .
C6 C11 C12 121.4(6) . .
C10 C11 C6 116.8(7) . .
C10 C11 C12 121.7(7) . .
C10 C9 C9 121.6(9) . 3_566
C8 C9 C10 117.0(7) . .
C8 C9 C9 121.4(8) . 3_566
C1S O1S C4S 106.8(8) . .
C75 C68 C65 120.2(7) . .
C75 C68 C69 120.4(7) . .
C69 C68 C65 119.3(7) . .
C9 C8 H8 118.2 . .
C9 C8 C7 123.7(7) . .
C7 C8 H8 118.2 . .
N3 C77 Cu1 173.7(6) . 4_675
C6 C7 C8 115.4(7) . .
C6 C7 C21 123.6(7) . .
C8 C7 C21 121.0(7) . .
C34 C35 C36 118.1(7) . .
C34 C35 C30 117.8(7) . .
C30 C35 C36 124.1(7) . .
C68 C75 C74 118.0(7) . .
C68 C75 C76 122.4(7) . .
C74 C75 C76 119.6(7) . .
C74 C72 C71 116.7(7) . .
C74 C72 C73 120.0(8) . .
C71 C72 C73 123.3(8) . .
C30 C31 C45 121.4(7) . .
C32 C31 C30 117.9(7) . .
C32 C31 C45 120.6(7) . .
C19 C12 C11 120.2(6) . .
C19 C12 C13 120.4(7) . .
C13 C12 C11 119.4(7) . .
C55 C54 H54 118.5 . .
C55 C54 C53 123.0(7) . .
C53 C54 H54 118.5 . .
C75 C74 H74 118.4 . .
C72 C74 C75 123.2(7) . .
C72 C74 H74 118.4 . .
C65 C67 H67 119.3 . .
C65 C67 C53 121.4(7) . .
C53 C67 H67 119.3 . .
C35 C34 H34 119.2 . .
C35 C34 C33 121.7(7) . .
C33 C34 H34 119.2 . .
C68 C69 C70 121.6(7) . .
C71 C69 C68 118.6(7) . .
C71 C69 C70 119.8(8) . .
C54 C53 C67 117.4(7) . .
C54 C53 C33 121.8(7) . .
C67 C53 C33 120.8(7) . .
C37 C36 C35 119.9(8) . .
C43 C36 C35 118.1(8) . .
C43 C36 C37 121.8(8) . .
N2 C2 Cu1 166.9(6) . .
C57 C56 C55 121.1(8) . .
C57 C56 C63 120.9(8) . .
C63 C56 C55 117.9(8) . .
C28 C21 C7 121.4(7) . .
C28 C21 C22 118.7(8) . .
C22 C21 C7 119.9(7) . .
C34 C33 C53 119.1(7) . .
C32 C33 C34 118.0(7) . .
C32 C33 C53 122.9(7) . .
C35 C30 N2 116.9(7) . .
C31 C30 N2 120.7(7) . .
C31 C30 C35 122.3(7) . .
C31 C32 C33 122.2(7) . .
C31 C32 H32 118.9 . .
C33 C32 H32 118.9 . .
C21 C28 C27 119.8(8) . .
C21 C28 C29 121.9(8) . .
C27 C28 C29 118.3(8) . .
C12 C19 C20 122.1(7) . .
C18 C19 C12 118.7(7) . .
C18 C19 C20 119.3(7) . .
C51 C45 C31 118.4(7) . .
C01M C45 C31 121.1(9) . .
C01M C45 C51 120.5(9) . .
C19 C20 H20A 109.5 . .
C19 C20 H20B 109.5 . .
C19 C20 H20C 109.5 . .
H20A C20 H20B 109.5 . .
H20A C20 H20C 109.5 . .
H20B C20 H20C 109.5 . .
C75 C76 H76A 109.5 . .
C75 C76 H76B 109.5 . .
C75 C76 H76C 109.5 . .
H76A C76 H76B 109.5 . .
H76A C76 H76C 109.5 . .
H76B C76 H76C 109.5 . .
C13 C15 H15 118.3 . .
C16 C15 H15 118.3 . .
C16 C15 C13 123.3(8) . .
C72 C71 H71 118.4 . .
C69 C71 C72 123.1(8) . .
C69 C71 H71 118.4 . .
C12 C13 C14 122.3(7) . .
C15 C13 C12 118.1(7) . .
C15 C13 C14 119.6(7) . .
C56 C57 C59 119.1(9) . .
C56 C57 C58 121.7(8) . .
C59 C57 C58 119.2(9) . .
F12 P1 F10 96.9(11) . .
F12 P1 F8 83.6(11) . .
F9 P1 F12 103.3(11) . .
F9 P1 F10 81.2(10) . .
F9 P1 F8 99.7(11) . .
F10 P1 F8 178.8(12) . .
F11 P1 F12 90.3(10) . .
F11 P1 F9 164.7(12) . .
F11 P1 F10 90.4(11) . .
F11 P1 F8 88.5(11) . .
F11 P1 F7 85.7(12) . .
F7 P1 F12 172.3(12) . .
F7 P1 F9 81.5(11) . .
F7 P1 F10 89.7(11) . .
F7 P1 F8 89.7(13) . .
C21 C22 C23 121.7(8) . .
C24 C22 C21 119.3(9) . .
C24 C22 C23 119.0(8) . .
C69 C70 H70A 109.5 . .
C69 C70 H70B 109.5 . .
C69 C70 H70C 109.5 . .
H70A C70 H70B 109.5 . .
H70A C70 H70C 109.5 . .
H70B C70 H70C 109.5 . .
C19 C18 H18 118.9 . .
C19 C18 C16 122.2(8) . .
C16 C18 H18 118.9 . .
C13 C14 H14A 109.5 . .
C13 C14 H14B 109.5 . .
C13 C14 H14C 109.5 . .
H14A C14 H14B 109.5 . .
H14A C14 H14C 109.5 . .
H14B C14 H14C 109.5 . .
C15 C16 C18 117.3(7) . .
C15 C16 C17 122.5(7) . .
C18 C16 C17 120.0(7) . .
C28 C27 H27 118.3 . .
C25 C27 C28 123.4(9) . .
C25 C27 H27 118.3 . .
C45 C51 C52 121.0(8) . .
C50 C51 C45 119.6(9) . .
C50 C51 C52 119.4(9) . .
C16 C17 H17A 109.5 . .
C16 C17 H17B 109.5 . .
C16 C17 H17C 109.5 . .
H17A C17 H17B 109.5 . .
H17A C17 H17C 109.5 . .
H17B C17 H17C 109.5 . .
C36 C37 C38 121.9(8) . .
C39 C37 C36 117.0(9) . .
C39 C37 C38 120.9(9) . .
C36 C43 C42 119.1(9) . .
C36 C43 C44 120.5(8) . .
C42 C43 C44 120.4(9) . .
C45 C01M C47 117.2(10) . .
C45 C01M C46 121.4(9) . .
C47 C01M C46 121.3(9) . .
C72 C73 H73A 109.5 . .
C72 C73 H73B 109.5 . .
C72 C73 H73C 109.5 . .
H73A C73 H73B 109.5 . .
H73A C73 H73C 109.5 . .
H73B C73 H73C 109.5 . .
C28 C29 H29A 109.5 . .
C28 C29 H29B 109.5 . .
C28 C29 H29C 109.5 . .
H29A C29 H29B 109.5 . .
H29A C29 H29C 109.5 . .
H29B C29 H29C 109.5 . .
C56 C63 C62 117.0(10) . .
C56 C63 C64 122.3(9) . .
C62 C63 C64 120.7(10) . .
C51 C52 H52A 109.5 . .
C51 C52 H52B 109.5 . .
C51 C52 H52C 109.5 . .
H52A C52 H52B 109.5 . .
H52A C52 H52C 109.5 . .
H52B C52 H52C 109.5 . .
C51 C50 H50 119.3 . .
C48 C50 C51 121.4(11) . .
C48 C50 H50 119.3 . .
C01M C47 H47 118.7 . .
C48 C47 C01M 122.5(9) . .
C48 C47 H47 118.7 . .
C27 C25 C24 116.7(9) . .
C27 C25 C26 123.6(10) . .
C24 C25 C26 119.7(10) . .
C22 C24 C25 122.1(9) . .
C22 C24 H24 118.9 . .
C25 C24 H24 118.9 . .
C57 C59 H59 119.0 . .
C60 C59 C57 122.0(10) . .
C60 C59 H59 119.0 . .
C37 C38 H38A 109.5 . .
C37 C38 H38B 109.5 . .
C37 C38 H38C 109.5 . .
H38A C38 H38B 109.5 . .
H38A C38 H38C 109.5 . .
H38B C38 H38C 109.5 . .
C43 C42 H42 119.9 . .
C43 C42 C40 120.1(10) . .
C40 C42 H42 119.9 . .
C37 C39 H39 118.8 . .
C40 C39 C37 122.4(10) . .
C40 C39 H39 118.8 . .
C50 C48 C49 121.2(13) . .
C47 C48 C50 118.8(9) . .
C47 C48 C49 120.0(12) . .
C59 C60 C61 120.3(12) . .
C62 C60 C59 118.8(10) . .
C62 C60 C61 120.9(13) . .
C22 C23 H23A 109.5 . .
C22 C23 H23B 109.5 . .
C22 C23 H23C 109.5 . .
H23A C23 H23B 109.5 . .
H23A C23 H23C 109.5 . .
H23B C23 H23C 109.5 . .
C42 C40 C41 118.9(12) . .
C39 C40 C42 119.4(9) . .
C39 C40 C41 121.6(12) . .
C57 C58 H58A 109.5 . .
C57 C58 H58B 109.5 . .
C57 C58 H58C 109.5 . .
H58A C58 H58B 109.5 . .
H58A C58 H58C 109.5 . .
H58B C58 H58C 109.5 . .
O1S C1S H1SA 110.5 . .
O1S C1S H1SB 110.5 . .
O1S C1S C0AA 106.3(10) . .
H1SA C1S H1SB 108.7 . .
C0AA C1S H1SA 110.5 . .
C0AA C1S H1SB 110.5 . .
C63 C62 H62 118.9 . .
C60 C62 C63 122.2(11) . .
C60 C62 H62 118.9 . .
F2 P2 F3 94.3(15) . .
F2 P2 F6 104.6(15) . .
F2 P2 F4 166.4(17) . .
F2 P2 F5 89.7(14) . .
F2 P2 F1 82.1(14) . .
F6 P2 F3 99.4(15) . .
F6 P2 F5 68.1(13) . .
F6 P2 F1 173.4(15) . .
F4 P2 F3 76.0(13) . .
F4 P2 F6 86.6(14) . .
F4 P2 F5 101.9(15) . .
F4 P2 F1 86.7(13) . .
F5 P2 F3 167.5(17) . .
F1 P2 F3 79.3(14) . .
F1 P2 F5 113.0(16) . .
C43 C44 H44A 109.5 . .
C43 C44 H44B 109.5 . .
C43 C44 H44C 109.5 . .
H44A C44 H44B 109.5 . .
H44A C44 H44C 109.5 . .
H44B C44 H44C 109.5 . .
H9SA C9S H9SB 109.8 . .
C2S C9S H9SA 112.2 . .
C2S C9S H9SB 112.2 . .
C10S C9S H9SA 112.2 . .
C10S C9S H9SB 112.2 . .
C10S C9S C2S 98.0(18) . .
C25 C26 H26A 109.5 . .
C25 C26 H26B 109.5 . .
C25 C26 H26C 109.5 . .
H26A C26 H26B 109.5 . .
H26A C26 H26C 109.5 . .
H26B C26 H26C 109.5 . .
O1S C4S H4SA 109.7 . .
O1S C4S H4SB 109.7 . .
H4SA C4S H4SB 108.2 . .
C3S C4S O1S 109.9(10) . .
C3S C4S H4SA 109.7 . .
C3S C4S H4SB 109.7 . .
C01M C46 H46A 109.5 . .
C01M C46 H46B 109.5 . .
C01M C46 H46C 109.5 . .
H46A C46 H46B 109.5 . .
H46A C46 H46C 109.5 . .
H46B C46 H46C 109.5 . .
C48 C49 H49A 109.5 . .
C48 C49 H49B 109.5 . .
C48 C49 H49C 109.5 . .
H49A C49 H49B 109.5 . .
H49A C49 H49C 109.5 . .
H49B C49 H49C 109.5 . .
O4S C13S H13A 108.9 . .
O4S C13S H13B 108.9 . .
H13A C13S H13B 107.8 . .
C14S C13S O4S 113.2(13) . .
C14S C13S H13A 108.9 . .
C14S C13S H13B 108.9 . .
O4S C16S H16A 113.1 . .
O4S C16S H16B 113.1 . .
O4S C16S C15S 93.1(10) . .
H16A C16S H16B 110.5 . .
C15S C16S H16A 113.1 . .
C15S C16S H16B 113.1 . .
C9S C2S H2SA 109.6 . .
C9S C2S H2SB 109.6 . .
H2SA C2S H2SB 108.1 . .
C12S C2S C9S 110(2) . .
C12S C2S H2SA 109.6 . .
C12S C2S H2SB 109.6 . .
C40 C41 H41A 109.5 . .
C40 C41 H41B 109.5 . .
C40 C41 H41C 109.5 . .
H41A C41 H41B 109.5 . .
H41A C41 H41C 109.5 . .
H41B C41 H41C 109.5 . .
C63 C64 H64A 109.5 . .
C63 C64 H64B 109.5 . .
C63 C64 H64C 109.5 . .
H64A C64 H64B 109.5 . .
H64A C64 H64C 109.5 . .
H64B C64 H64C 109.5 . .
C60 C61 H61A 109.5 . .
C60 C61 H61B 109.5 . .
C60 C61 H61C 109.5 . .
H61A C61 H61B 109.5 . .
H61A C61 H61C 109.5 . .
H61B C61 H61C 109.5 . .
C2S C12S H12A 111.4 . .
C2S C12S H12B 111.4 . .
C2S C12S O11S 101.6(17) . .
H12A C12S H12B 109.3 . .
O11S C12S H12A 111.4 . .
O11S C12S H12B 111.4 . .
C9S C10S H10A 109.6 . .
C9S C10S H10B 109.6 . .
H10A C10S H10B 108.1 . .
O11S C10S C9S 110.2(18) . .
O11S C10S H10A 109.6 . .
O11S C10S H10B 109.6 . .
C1S C0AA H0AA 110.9 . .
C1S C0AA H0AB 110.9 . .
C1S C0AA C3S 104.2(11) . .
H0AA C0AA H0AB 108.9 . .
C3S C0AA H0AA 110.9 . .
C3S C0AA H0AB 110.9 . .
C4S C3S C0AA 105.1(11) . .
C4S C3S H3SA 110.7 . .
C4S C3S H3SB 110.7 . .
C0AA C3S H3SA 110.7 . .
C0AA C3S H3SB 110.7 . .
H3SA C3S H3SB 108.8 . .
C10S O11S C12S 93.6(13) . .
C13S C14S H14D 110.8 . .
C13S C14S H14E 110.8 . .
C13S C14S C15S 104.8(12) . .
H14D C14S H14E 108.9 . .
C15S C14S H14D 110.8 . .
C15S C14S H14E 110.8 . .
O1 C02Y H02A 111.4 . .
O1 C02Y H02B 111.4 . .
O1 C02Y C3 101.6(12) . .
H02A C02Y H02B 109.3 . .
C3 C02Y H02A 111.4 . .
C3 C02Y H02B 111.4 . .
C02Y C3 H3A 109.3 . .
C02Y C3 H3B 109.3 . .
H3A C3 H3B 108.0 . .
C4 C3 C02Y 111.4(11) . .
C4 C3 H3A 109.3 . .
C4 C3 H3B 109.3 . .
O1 C5 H5A 108.6 . .
O1 C5 H5B 108.6 . .
H5A C5 H5B 107.6 . .
C4 C5 O1 114.6(12) . .
C4 C5 H5A 108.6 . .
C4 C5 H5B 108.6 . .
C3 C4 H4A 111.4 . .
C3 C4 H4B 111.4 . .
C5 C4 C3 101.8(13) . .
C5 C4 H4A 111.4 . .
C5 C4 H4B 111.4 . .
H4A C4 H4B 109.3 . .
C16S C15S H15A 109.7 . .
C16S C15S H15B 109.7 . .
C14S C15S C16S 110.0(12) . .
C14S C15S H15A 109.7 . .
C14S C15S H15B 109.7 . .
H15A C15S H15B 108.2 . .
C8S O3S C5S 116.5(16) . .
O3S C5S H5SA 112.3 . .
O3S C5S H5SB 112.3 . .
H5SA C5S H5SB 109.9 . .
C6S C5S O3S 97.1(14) . .
C6S C5S H5SA 112.3 . .
C6S C5S H5SB 112.3 . .
C5S C6S H6SA 111.5 . .
C5S C6S H6SB 111.5 . .
H6SA C6S H6SB 109.3 . .
C7S C6S C5S 101.2(17) . .
C7S C6S H6SA 111.5 . .
C7S C6S H6SB 111.5 . .
C6S C7S H7SA 108.5 . .
C6S C7S H7SB 108.5 . .
H7SA C7S H7SB 107.5 . .
C8S C7S C6S 115.0(18) . .
C8S C7S H7SA 108.5 . .
C8S C7S H7SB 108.5 . .
O3S C8S C7S 96.4(18) . .
O3S C8S H8SA 112.5 . .
O3S C8S H8SB 112.5 . .
C7S C8S H8SA 112.5 . .
C7S C8S H8SB 112.5 . .
H8SA C8S H8SB 110.0 . .

loop_
_geom_bond_atom_site_label_1
_geom_bond_atom_site_label_2
_geom_bond_distance
_geom_bond_site_symmetry_2
Cu1 O1 2.118(9) .
Cu1 C1 1.908(7) .
Cu1 C77 1.907(8) 4_576
Cu1 C2 1.931(8) .
N1 C1 1.154(9) .
N1 C6 1.412(10) .
N3 C66 1.395(9) .
N3 C77 1.176(9) .
N2 C2 1.144(9) .
N2 C30 1.410(10) .
O1 C02Y 1.421(15) .
O1 C5 1.410(16) .
C55 C66 1.401(10) .
C55 C54 1.365(10) .
C55 C56 1.521(10) .
C66 C65 1.384(10) .
O4S C13S 1.401(14) .
O4S C16S 1.453(15) .
C6 C11 1.402(11) .
C6 C7 1.385(10) .
C10 H10 0.9500 .
C10 C11 1.359(10) .
C10 C9 1.399(10) .
C65 C68 1.503(10) .
C65 C67 1.385(10) .
C11 C12 1.509(10) .
C9 C9 1.501(14) 3_566
C9 C8 1.373(10) .
O1S C1S 1.364(11) .
O1S C4S 1.438(12) .
C68 C75 1.397(10) .
C68 C69 1.424(11) .
C8 H8 0.9500 .
C8 C7 1.401(10) .
C77 Cu1 1.907(8) 4_675
C7 C21 1.492(11) .
C35 C34 1.385(10) .
C35 C36 1.509(11) .
C35 C30 1.401(11) .
C75 C74 1.411(11) .
C75 C76 1.491(11) .
C72 C74 1.392(12) .
C72 C71 1.399(11) .
C72 C73 1.498(11) .
C31 C30 1.397(11) .
C31 C32 1.385(10) .
C31 C45 1.487(11) .
C12 C19 1.384(11) .
C12 C13 1.417(10) .
C54 H54 0.9500 .
C54 C53 1.395(10) .
C74 H74 0.9500 .
C67 H67 0.9500 .
C67 C53 1.413(10) .
C34 H34 0.9500 .
C34 C33 1.416(11) .
C69 C71 1.380(10) .
C69 C70 1.502(11) .
C53 C33 1.483(10) .
C36 C37 1.419(12) .
C36 C43 1.365(12) .
C56 C57 1.383(12) .
C56 C63 1.397(12) .
C21 C28 1.394(11) .
C21 C22 1.409(12) .
C33 C32 1.390(10) .
C32 H32 0.9500 .
C28 C27 1.398(12) .
C28 C29 1.492(12) .
C19 C20 1.521(11) .
C19 C18 1.382(11) .
C45 C51 1.409(12) .
C45 C01M 1.377(12) .
C20 H20A 0.9800 .
C20 H20B 0.9800 .
C20 H20C 0.9800 .
C76 H76A 0.9800 .
C76 H76B 0.9800 .
C76 H76C 0.9800 .
C15 H15 0.9500 .
C15 C13 1.380(10) .
C15 C16 1.360(11) .
C71 H71 0.9500 .
C13 C14 1.514(11) .
C57 C59 1.386(12) .
C57 C58 1.498(13) .
P1 F12 1.538(18) .
P1 F9 1.513(16) .
P1 F10 1.545(19) .
P1 F8 1.56(2) .
P1 F11 1.484(18) .
P1 F7 1.51(2) .
C22 C24 1.389(13) .
C22 C23 1.494(12) .
C70 H70A 0.9800 .
C70 H70B 0.9800 .
C70 H70C 0.9800 .
C18 H18 0.9500 .
C18 C16 1.408(11) .
C14 H14A 0.9800 .
C14 H14B 0.9800 .
C14 H14C 0.9800 .
C16 C17 1.522(11) .
C27 H27 0.9500 .
C27 C25 1.349(13) .
C51 C52 1.516(13) .
C51 C50 1.399(12) .
C17 H17A 0.9800 .
C17 H17B 0.9800 .
C17 H17C 0.9800 .
C37 C38 1.499(13) .
C37 C39 1.380(12) .
C43 C42 1.386(13) .
C43 C44 1.510(13) .
C01M C47 1.442(15) .
C01M C46 1.513(15) .
C73 H73A 0.9800 .
C73 H73B 0.9800 .
C73 H73C 0.9800 .
C29 H29A 0.9800 .
C29 H29B 0.9800 .
C29 H29C 0.9800 .
C63 C62 1.425(15) .
C63 C64 1.528(15) .
C52 H52A 0.9800 .
C52 H52B 0.9800 .
C52 H52C 0.9800 .
C50 H50 0.9500 .
C50 C48 1.367(15) .
C47 H47 0.9500 .
C47 C48 1.364(16) .
C25 C24 1.419(14) .
C25 C26 1.482(13) .
C24 H24 0.9500 .
C59 H59 0.9500 .
C59 C60 1.369(16) .
C38 H38A 0.9800 .
C38 H38B 0.9800 .
C38 H38C 0.9800 .
C42 H42 0.9500 .
C42 C40 1.404(15) .
C39 H39 0.9500 .
C39 C40 1.354(15) .
C48 C49 1.523(14) .
C60 C62 1.354(17) .
C60 C61 1.517(14) .
C23 H23A 0.9800 .
C23 H23B 0.9800 .
C23 H23C 0.9800 .
C40 C41 1.546(15) .
C58 H58A 0.9800 .
C58 H58B 0.9800 .
C58 H58C 0.9800 .
C1S H1SA 0.9900 .
C1S H1SB 0.9900 .
C1S C0AA 1.442(16) .
C62 H62 0.9500 .
P2 F3 1.46(2) .
P2 F2 1.33(2) .
P2 F6 1.44(2) .
P2 F4 1.42(2) .
P2 F5 1.456(15) .
P2 F1 1.45(2) .
C44 H44A 0.9800 .
C44 H44B 0.9800 .
C44 H44C 0.9800 .
C9S H9SA 0.9900 .
C9S H9SB 0.9900 .
C9S C2S 1.46(2) .
C9S C10S 1.43(2) .
C26 H26A 0.9800 .
C26 H26B 0.9800 .
C26 H26C 0.9800 .
C4S H4SA 0.9900 .
C4S H4SB 0.9900 .
C4S C3S 1.362(16) .
C46 H46A 0.9800 .
C46 H46B 0.9800 .
C46 H46C 0.9800 .
C49 H49A 0.9800 .
C49 H49B 0.9800 .
C49 H49C 0.9800 .
C13S H13A 0.9900 .
C13S H13B 0.9900 .
C13S C14S 1.368(13) .
C16S H16A 0.9900 .
C16S H16B 0.9900 .
C16S C15S 1.666(16) .
C2S H2SA 0.9900 .
C2S H2SB 0.9900 .
C2S C12S 1.37(2) .
C41 H41A 0.9800 .
C41 H41B 0.9800 .
C41 H41C 0.9800 .
C64 H64A 0.9800 .
C64 H64B 0.9800 .
C64 H64C 0.9800 .
C61 H61A 0.9800 .
C61 H61B 0.9800 .
C61 H61C 0.9800 .
C12S H12A 0.9900 .
C12S H12B 0.9900 .
C12S O11S 1.51(2) .
C10S H10A 0.9900 .
C10S H10B 0.9900 .
C10S O11S 1.426(14) .
C0AA H0AA 0.9900 .
C0AA H0AB 0.9900 .
C0AA C3S 1.482(17) .
C3S H3SA 0.9900 .
C3S H3SB 0.9900 .
C14S H14D 0.9900 .
C14S H14E 0.9900 .
C14S C15S 1.370(17) .
C02Y H02A 0.9900 .
C02Y H02B 0.9900 .
C02Y C3 1.505(18) .
C3 H3A 0.9900 .
C3 H3B 0.9900 .
C3 C4 1.387(17) .
C5 H5A 0.9900 .
C5 H5B 0.9900 .
C5 C4 1.386(13) .
C4 H4A 0.9900 .
C4 H4B 0.9900 .
C15S H15A 0.9900 .
C15S H15B 0.9900 .
O3S C5S 1.63(2) .
O3S C8S 1.293(19) .
C5S H5SA 0.9900 .
C5S H5SB 0.9900 .
C5S C6S 1.53(2) .
C6S H6SA 0.9900 .
C6S H6SB 0.9900 .
C6S C7S 1.50(2) .
C7S H7SA 0.9900 .
C7S H7SB 0.9900 .
C7S C8S 1.42(2) .
C8S H8SA 0.9900 .
C8S H8SB 0.9900 .

loop_
_geom_torsion_atom_site_label_1
_geom_torsion_atom_site_label_2
_geom_torsion_atom_site_label_3
_geom_torsion_atom_site_label_4
_geom_torsion
_geom_torsion_site_symmetry_1
_geom_torsion_site_symmetry_4
Cu1 O1 C02Y C3 -168.6(9) . .
Cu1 O1 C5 C4 158.7(11) . .
N1 C6 C11 C10 178.6(6) . .
N1 C6 C11 C12 0.3(10) . .
N1 C6 C7 C8 -179.0(6) . .
N1 C6 C7 C21 0.6(11) . .
N3 C66 C65 C68 -4.0(11) . .
N3 C66 C65 C67 175.8(7) . .
O1 C02Y C3 C4 21.1(18) . .
O1 C5 C4 C3 9.6(19) . .
C55 C66 C65 C68 176.6(7) . .
C55 C66 C65 C67 -3.7(11) . .
C55 C54 C53 C67 -5.0(12) . .
C55 C54 C53 C33 175.3(7) . .
C55 C56 C57 C59 -179.5(7) . .
C55 C56 C57 C58 2.7(12) . .
C55 C56 C63 C62 179.8(8) . .
C55 C56 C63 C64 -1.8(14) . .
C66 C55 C54 C53 2.7(12) . .
C66 C55 C56 C57 -76.7(10) . .
C66 C55 C56 C63 106.4(9) . .
C66 C65 C68 C75 -66.4(10) . .
C66 C65 C68 C69 114.7(8) . .
C66 C65 C67 C53 1.3(11) . .
O4S C13S C14S C15S 0(2) . .
O4S C16S C15S C14S -27.1(16) . .
C6 C11 C12 C19 109.9(9) . .
C6 C11 C12 C13 -69.8(10) . .
C6 C7 C21 C28 67.3(11) . .
C6 C7 C21 C22 -114.7(9) . .
C10 C11 C12 C19 -68.4(10) . .
C10 C11 C12 C13 111.9(8) . .
C10 C9 C8 C7 -1.0(11) . .
C65 C68 C75 C74 -177.7(6) . .
C65 C68 C75 C76 0.4(10) . .
C65 C68 C69 C71 179.0(7) . .
C65 C68 C69 C70 1.8(11) . .
C65 C67 C53 C54 2.8(11) . .
C65 C67 C53 C33 -177.4(7) . .
C11 C6 C7 C8 4.0(11) . .
C11 C6 C7 C21 -176.4(7) . .
C11 C10 C9 C9 -179.2(8) . 3_566
C11 C10 C9 C8 0.7(11) . .
C11 C12 C19 C20 -0.3(12) . .
C11 C12 C19 C18 -179.5(7) . .
C11 C12 C13 C15 178.2(7) . .
C11 C12 C13 C14 -3.3(11) . .
C9 C10 C11 C6 1.9(11) . .
C9 C10 C11 C12 -179.8(7) . .
C9 C9 C8 C7 178.9(8) 3_566 .
C9 C8 C7 C6 -1.2(11) . .
C9 C8 C7 C21 179.2(7) . .
O1S C1S C0AA C3S 28.5(18) . .
O1S C4S C3S C0AA 8(2) . .
C68 C65 C67 C53 -179.0(7) . .
C68 C75 C74 C72 -2.1(11) . .
C68 C69 C71 C72 -0.5(11) . .
C8 C7 C21 C28 -113.1(9) . .
C8 C7 C21 C22 64.9(10) . .
C77 N3 C66 C55 18(3) . .
C77 N3 C66 C65 -161(3) . .
C7 C6 C11 C10 -4.3(11) . .
C7 C6 C11 C12 177.3(7) . .
C7 C21 C28 C27 179.8(7) . .
C7 C21 C28 C29 0.8(12) . .
C7 C21 C22 C24 -178.1(8) . .
C7 C21 C22 C23 1.9(12) . .
C35 C34 C33 C53 -179.9(7) . .
C35 C34 C33 C32 -2.5(12) . .
C35 C36 C37 C38 -2.7(12) . .
C35 C36 C37 C39 171.9(8) . .
C35 C36 C43 C42 -172.8(8) . .
C35 C36 C43 C44 7.9(13) . .
C75 C68 C69 C71 0.0(11) . .
C75 C68 C69 C70 -177.1(7) . .
C31 C45 C51 C52 2.1(11) . .
C31 C45 C51 C50 -176.7(7) . .
C31 C45 C01M C47 177.3(8) . .
C31 C45 C01M C46 -2.0(14) . .
C12 C19 C18 C16 0.8(12) . .
C54 C55 C66 N3 -177.7(7) . .
C54 C55 C66 C65 1.8(11) . .
C54 C55 C56 C57 102.1(9) . .
C54 C55 C56 C63 -74.8(11) . .
C54 C53 C33 C34 -19.4(12) . .
C54 C53 C33 C32 163.4(8) . .
C74 C72 C71 C69 -0.3(11) . .
C67 C65 C68 C75 113.9(8) . .
C67 C65 C68 C69 -65.0(9) . .
C67 C53 C33 C34 160.9(7) . .
C67 C53 C33 C32 -16.4(12) . .
C34 C35 C36 C37 -102.8(9) . .
C34 C35 C36 C43 71.9(11) . .
C34 C35 C30 N2 178.6(7) . .
C34 C35 C30 C31 0.3(12) . .
C34 C33 C32 C31 -0.7(12) . .
C69 C68 C75 C74 1.2(10) . .
C69 C68 C75 C76 179.4(7) . .
C53 C33 C32 C31 176.6(7) . .
C36 C35 C34 C33 -177.6(8) . .
C36 C35 C30 N2 -1.2(12) . .
C36 C35 C30 C31 -179.5(8) . .
C36 C37 C39 C40 3.0(14) . .
C36 C43 C42 C40 -1.3(15) . .
C56 C55 C66 N3 1.1(11) . .
C56 C55 C66 C65 -179.4(7) . .
C56 C55 C54 C53 -176.0(8) . .
C56 C57 C59 C60 1.8(13) . .
C56 C63 C62 C60 -2.2(16) . .
C21 C28 C27 C25 -1.0(13) . .
C21 C22 C24 C25 -2.6(14) . .
C30 C35 C34 C33 2.7(12) . .
C30 C35 C36 C37 77.0(11) . .
C30 C35 C36 C43 -108.3(10) . .
C30 C31 C32 C33 3.4(12) . .
C30 C31 C45 C51 -74.6(10) . .
C30 C31 C45 C01M 108.6(10) . .
C32 C31 C30 N2 178.5(7) . .
C32 C31 C30 C35 -3.3(12) . .
C32 C31 C45 C51 102.2(9) . .
C32 C31 C45 C01M -74.6(11) . .
C28 C21 C22 C24 -0.1(12) . .
C28 C21 C22 C23 179.9(8) . .
C28 C27 C25 C24 -1.6(14) . .
C28 C27 C25 C26 -179.2(9) . .
C19 C12 C13 C15 -1.5(11) . .
C19 C12 C13 C14 177.0(7) . .
C19 C18 C16 C15 -0.5(12) . .
C19 C18 C16 C17 175.1(8) . .
C45 C31 C30 N2 -4.7(12) . .
C45 C31 C30 C35 173.6(8) . .
C45 C31 C32 C33 -173.4(8) . .
C45 C51 C50 C48 -1.5(13) . .
C45 C01M C47 C48 0.2(15) . .
C20 C19 C18 C16 -178.4(8) . .
C76 C75 C74 C72 179.7(7) . .
C71 C72 C74 C75 1.6(11) . .
C13 C12 C19 C20 179.4(8) . .
C13 C12 C19 C18 0.2(12) . .
C13 C15 C16 C18 -0.9(12) . .
C13 C15 C16 C17 -176.3(8) . .
C57 C56 C63 C62 2.9(13) . .
C57 C56 C63 C64 -178.7(10) . .
C57 C59 C60 C62 -1.0(15) . .
C57 C59 C60 C61 178.9(10) . .
C22 C21 C28 C27 1.8(12) . .
C22 C21 C28 C29 -177.1(8) . .
C70 C69 C71 C72 176.7(8) . .
C16 C15 C13 C12 1.9(12) . .
C16 C15 C13 C14 -176.7(8) . .
C27 C25 C24 C22 3.4(14) . .
C51 C45 C01M C47 0.6(13) . .
C51 C45 C01M C46 -178.7(9) . .
C51 C50 C48 C47 2.2(14) . .
C51 C50 C48 C49 -178.2(9) . .
C37 C36 C43 C42 1.8(14) . .
C37 C36 C43 C44 -177.5(9) . .
C37 C39 C40 C42 -2.6(17) . .
C37 C39 C40 C41 180.0(11) . .
C43 C36 C37 C38 -177.2(8) . .
C43 C36 C37 C39 -2.6(13) . .
C43 C42 C40 C39 1.7(17) . .
C43 C42 C40 C41 179.2(11) . .
C01M C45 C51 C52 178.9(8) . .
C01M C45 C51 C50 0.1(12) . .
C01M C47 C48 C50 -1.6(15) . .
C01M C47 C48 C49 178.9(10) . .
C73 C72 C74 C75 -177.8(7) . .
C73 C72 C71 C69 179.1(7) . .
C29 C28 C27 C25 178.0(9) . .
C63 C56 C57 C59 -2.7(12) . .
C63 C56 C57 C58 179.4(8) . .
C52 C51 C50 C48 179.6(8) . .
C59 C60 C62 C63 1.3(17) . .
C38 C37 C39 C40 177.6(9) . .
C23 C22 C24 C25 177.5(9) . .
C58 C57 C59 C60 179.7(9) . .
C1S O1S C4S C3S 10.1(18) . .
C1S C0AA C3S C4S -22(2) . .
C44 C43 C42 C40 178.0(10) . .
C9S C2S C12S O11S -35(2) . .
C9S C10S O11S C12S -47.0(19) . .
C26 C25 C24 C22 -178.9(9) . .
C4S O1S C1S C0AA -24.1(15) . .
C46 C01M C47 C48 179.4(10) . .
C13S O4S C16S C15S 26.0(14) . .
C13S C14S C15S C16S 17.7(19) . .
C16S O4S C13S C14S -20.2(19) . .
C2S C9S C10S O11S 28(2) . .
C2S C12S O11S C10S 47.5(19) . .
C64 C63 C62 C60 179.4(11) . .
C61 C60 C62 C63 -178.7(11) . .
C10S C9S C2S C12S 7(2) . .
C02Y O1 C5 C4 3.5(18) . .
C02Y C3 C4 C5 -18.7(19) . .
C5 O1 C02Y C3 -13.8(15) . .
O3S C5S C6S C7S 3.4(18) . .
C5S O3S C8S C7S -35(2) . .
C5S C6S C7S C8S -26(2) . .
C6S C7S C8S O3S 38(2) . .
C8S O3S C5S C6S 21(2) . .
